data_4065662
loop_
_publ_author_name
'Janssen, Thomas'
'Severin, Ren\'e'
'Diekmann, Mira'
'Friedemann, Marion'
'Haase, Detlev'
'Saak, Wolfgang'
'Doye, Sven'
'Beckhaus, R\"udiger'

_publ_section_title
;
 Bis(\h5:\h1-pentafulvene)titanium Complexes: Catalysts for Intramolecular
 Alkene Hydroamination and Reagents for Selective Reactions with
 N&#x2212;H Acidic Substrates&#x2020;
;
_journal_issue 7
_journal_name_full Organometallics
_journal_page_first 1806
_journal_paper_doi 10.1021/om100056q
_journal_volume 29
_journal_year 2010
_chemical_formula_sum 'C44 H54 N2 Ti'
_chemical_formula_weight 658.79
_chemical_name_systematic
; 
 ? 
;
_space_group_IT_number 14
_symmetry_cell_setting monoclinic
_symmetry_space_group_name_Hall '-P 2yn'
_symmetry_space_group_name_H-M 'P 1 21/n 1'
_atom_sites_solution_hydrogens geom
_atom_sites_solution_primary direct
_atom_sites_solution_secondary difmap
_audit_creation_method SHELXL-97
_cell_angle_alpha 90.00
_cell_angle_beta 97.930(6)
_cell_angle_gamma 90.00
_cell_formula_units_Z 4
_cell_length_a 11.7970(6)
_cell_length_b 13.6327(5)
_cell_length_c 22.8239(12)
_cell_measurement_temperature 153(2)
_cell_volume 3635.6(3)
_computing_cell_refinement 'IPDS (Stoe, 1999)'
_computing_data_collection 'IPDS (Stoe, 1999)'
_computing_data_reduction 'XRED (Stoe, 1997)'
_computing_molecular_graphics 'Ortep-3 for Windows (Farrugia, 1997)'
_computing_publication_material 'SHELX-97 (Sheldrick, 1997)'
_computing_structure_refinement 'SHELXL-97 (Sheldrick, 1997)'
_computing_structure_solution 'SHELXS-97 (Sheldrick, 1990)'
_diffrn_ambient_temperature 153(2)
_diffrn_measured_fraction_theta_full 0.990
_diffrn_measured_fraction_theta_max 0.990
_diffrn_measurement_device_type 'Stoe IPDS'
_diffrn_radiation_monochromator graphite
_diffrn_radiation_source 'fine-focus sealed tube'
_diffrn_radiation_type MoK\a
_diffrn_radiation_wavelength 0.71073
_diffrn_reflns_av_R_equivalents 0.0548
_diffrn_reflns_av_sigmaI/netI 0.0644
_diffrn_reflns_limit_h_max 14
_diffrn_reflns_limit_h_min -14
_diffrn_reflns_limit_k_max 16
_diffrn_reflns_limit_k_min -16
_diffrn_reflns_limit_l_max 28
_diffrn_reflns_limit_l_min -28
_diffrn_reflns_number 38728
_diffrn_reflns_theta_full 26.13
_diffrn_reflns_theta_max 26.13
_diffrn_reflns_theta_min 2.34
_exptl_absorpt_coefficient_mu 0.268
_exptl_absorpt_correction_T_max 0.9558
_exptl_absorpt_correction_T_min 0.8888
_exptl_absorpt_correction_type numerical
_exptl_absorpt_process_details 'XRED (Stoe, 1997)'
_exptl_crystal_colour black
_exptl_crystal_density_diffrn 1.204
_exptl_crystal_density_method 'not measured'
_exptl_crystal_description block
_exptl_crystal_F_000 1416
_exptl_crystal_size_max 0.45
_exptl_crystal_size_mid 0.31
_exptl_crystal_size_min 0.17
_refine_diff_density_max 0.257
_refine_diff_density_min -0.206
_refine_diff_density_rms 0.038
_refine_ls_extinction_method none
_refine_ls_goodness_of_fit_ref 0.799
_refine_ls_hydrogen_treatment mixed
_refine_ls_matrix_type full
_refine_ls_number_parameters 432
_refine_ls_number_reflns 7181
_refine_ls_number_restraints 0
_refine_ls_restrained_S_all 0.799
_refine_ls_R_factor_all 0.0584
_refine_ls_R_factor_gt 0.0305
_refine_ls_shift/su_max 0.001
_refine_ls_shift/su_mean 0.000
_refine_ls_structure_factor_coef Fsqd
_refine_ls_weighting_details 'calc w=1/[\s^2^(Fo^2^)+(0.0358P)^2^+0.0000P] where P=(Fo^2^+2Fc^2^)/3'
_refine_ls_weighting_scheme calc
_refine_ls_wR_factor_gt 0.0630
_refine_ls_wR_factor_ref 0.0670
_reflns_number_gt 4561
_reflns_number_total 7181
_reflns_threshold_expression >2sigma(I)
_cod_data_source_file om100056q_si_002.cif
_cod_data_source_block 5a
_cod_original_sg_symbol_H-M P21/n
_cod_database_code 4065662

loop_
_symmetry_equiv_pos_as_xyz
'x, y, z'
'-x+1/2, y+1/2, -z+1/2'
'-x, -y, -z'
'x-1/2, -y-1/2, z-1/2'

loop_
_atom_site_label
_atom_site_type_symbol
_atom_site_fract_x
_atom_site_fract_y
_atom_site_fract_z
_atom_site_U_iso_or_equiv
_atom_site_adp_type
_atom_site_occupancy
_atom_site_symmetry_multiplicity
_atom_site_calc_flag
_atom_site_refinement_flags
Ti1 Ti 0.42813(2) 0.86247(2) 0.279992(12) 0.02030(7) Uani 1 1 d .
N1 N 0.52283(11) 0.76306(10) 0.33034(6) 0.0250(3) Uani 1 1 d .
H1N H 0.5665(14) 0.7893(13) 0.3584(8) 0.030 Uiso 1 1 d .
N2 N 0.27906(11) 0.79078(10) 0.27937(6) 0.0247(3) Uani 1 1 d .
H2N H 0.2432(14) 0.7878(13) 0.2476(8) 0.030 Uiso 1 1 d .
C1 C 0.55289(12) 0.66609(11) 0.32107(6) 0.0232(3) Uani 1 1 d .
C2 C 0.66003(13) 0.62799(13) 0.34579(7) 0.0288(4) Uani 1 1 d .
H2 H 0.7119 0.6688 0.3703 0.035 Uiso 1 1 calc R
C3 C 0.69135(13) 0.53210(13) 0.33501(7) 0.0310(4) Uani 1 1 d .
H3 H 0.7638 0.5085 0.3527 0.037 Uiso 1 1 calc R
C4 C 0.61889(13) 0.46979(12) 0.29881(7) 0.0283(4) Uani 1 1 d .
C5 C 0.51125(13) 0.50604(12) 0.27589(7) 0.0265(4) Uani 1 1 d .
H5 H 0.4593 0.4645 0.2519 0.032 Uiso 1 1 calc R
C6 C 0.47793(13) 0.60123(12) 0.28711(7) 0.0248(4) Uani 1 1 d .
H6 H 0.4032 0.6228 0.2716 0.030 Uiso 1 1 calc R
C7 C 0.65659(14) 0.36707(13) 0.28504(8) 0.0379(4) Uani 1 1 d .
H7A H 0.5902 0.3231 0.2806 0.045 Uiso 1 1 calc R
H7B H 0.7135 0.3438 0.3174 0.045 Uiso 1 1 calc R
H7C H 0.6904 0.3679 0.2482 0.045 Uiso 1 1 calc R
C8 C 0.21600(13) 0.75610(11) 0.32266(7) 0.0237(3) Uani 1 1 d .
C9 C 0.26673(14) 0.73473(12) 0.38063(7) 0.0294(4) Uani 1 1 d .
H9 H 0.3464 0.7452 0.3916 0.035 Uiso 1 1 calc R
C10 C 0.20112(16) 0.69826(13) 0.42221(7) 0.0352(4) Uani 1 1 d .
H10 H 0.2379 0.6837 0.4609 0.042 Uiso 1 1 calc R
C11 C 0.08411(16) 0.68252(13) 0.40913(8) 0.0378(4) Uani 1 1 d .
C12 C 0.03357(14) 0.70315(14) 0.35155(9) 0.0391(4) Uani 1 1 d .
H12 H -0.0463 0.6929 0.3410 0.047 Uiso 1 1 calc R
C13 C 0.09772(13) 0.73852(13) 0.30917(8) 0.0311(4) Uani 1 1 d .
H13 H 0.0607 0.7511 0.2702 0.037 Uiso 1 1 calc R
C14 C 0.01483(18) 0.64172(18) 0.45504(10) 0.0578(6) Uani 1 1 d .
H14A H 0.0665 0.6113 0.4872 0.069 Uiso 1 1 calc R
H14B H -0.0392 0.5925 0.4366 0.069 Uiso 1 1 calc R
H14C H -0.0275 0.6951 0.4709 0.069 Uiso 1 1 calc R
C15 C 0.53969(12) 0.97729(12) 0.35019(7) 0.0243(3) Uani 1 1 d .
C16 C 0.44935(13) 0.93774(12) 0.37910(7) 0.0259(4) Uani 1 1 d .
H16 H 0.4595 0.8981 0.4136 0.031 Uiso 1 1 calc R
C17 C 0.34376(13) 0.96698(12) 0.34825(7) 0.0296(4) Uani 1 1 d .
H17 H 0.2705 0.9514 0.3585 0.036 Uiso 1 1 calc R
C18 C 0.36557(13) 1.02380(12) 0.29925(7) 0.0289(4) Uani 1 1 d .
H18 H 0.3096 1.0514 0.2700 0.035 Uiso 1 1 calc R
C19 C 0.48582(13) 1.03230(12) 0.30160(7) 0.0267(4) Uani 1 1 d .
H19 H 0.5241 1.0690 0.2749 0.032 Uiso 1 1 calc R
C20 C 0.66877(12) 0.96486(12) 0.36929(7) 0.0260(4) Uani 1 1 d .
H20 H 0.6910 0.8998 0.3541 0.031 Uiso 1 1 calc R
C21 C 0.74287(13) 1.04328(13) 0.34411(7) 0.0301(4) Uani 1 1 d .
H21 H 0.7234 1.0455 0.3001 0.036 Uiso 1 1 calc R
C22 C 0.72149(14) 1.14391(13) 0.36985(8) 0.0372(4) Uani 1 1 d .
H22A H 0.6401 1.1623 0.3590 0.045 Uiso 1 1 calc R
H22B H 0.7691 1.1938 0.3532 0.045 Uiso 1 1 calc R
C23 C 0.75116(14) 1.14167(15) 0.43741(8) 0.0409(4) Uani 1 1 d .
H23 H 0.7356 1.2075 0.4540 0.049 Uiso 1 1 calc R
C24 C 0.67827(15) 1.06371(15) 0.46328(8) 0.0431(5) Uani 1 1 d .
H24A H 0.6978 1.0620 0.5069 0.052 Uiso 1 1 calc R
H24B H 0.5962 1.0805 0.4537 0.052 Uiso 1 1 calc R
C25 C 0.70050(14) 0.96310(13) 0.43746(7) 0.0329(4) Uani 1 1 d .
H25 H 0.6532 0.9125 0.4546 0.039 Uiso 1 1 calc R
C26 C 0.82831(14) 0.93734(14) 0.45319(9) 0.0406(5) Uani 1 1 d .
H26A H 0.8486 0.9339 0.4967 0.049 Uiso 1 1 calc R
H26B H 0.8435 0.8724 0.4365 0.049 Uiso 1 1 calc R
C27 C 0.90146(13) 1.01548(13) 0.42811(7) 0.0326(4) Uani 1 1 d .
H27 H 0.9843 0.9986 0.4385 0.039 Uiso 1 1 calc R
C28 C 0.87043(13) 1.01771(15) 0.36052(8) 0.0359(4) Uani 1 1 d .
H28A H 0.8861 0.9529 0.3438 0.043 Uiso 1 1 calc R
H28B H 0.9179 1.0672 0.3435 0.043 Uiso 1 1 calc R
C29 C 0.87863(15) 1.11658(14) 0.45363(8) 0.0416(5) Uani 1 1 d .
H29A H 0.9260 1.1668 0.4372 0.050 Uiso 1 1 calc R
H29B H 0.8992 1.1158 0.4972 0.050 Uiso 1 1 calc R
C30 C 0.35861(11) 0.85785(12) 0.17047(6) 0.0205(3) Uani 1 1 d .
C31 C 0.43339(12) 0.93820(12) 0.18318(6) 0.0236(3) Uani 1 1 d .
H31 H 0.4134 1.0053 0.1774 0.028 Uiso 1 1 calc R
C32 C 0.54308(13) 0.90221(13) 0.20599(7) 0.0276(4) Uani 1 1 d .
H32 H 0.6090 0.9408 0.2184 0.033 Uiso 1 1 calc R
C33 C 0.53738(13) 0.79920(13) 0.20699(7) 0.0271(4) Uani 1 1 d .
H33 H 0.5991 0.7559 0.2196 0.033 Uiso 1 1 calc R
C34 C 0.42431(12) 0.77162(12) 0.18612(6) 0.0228(3) Uani 1 1 d .
H34 H 0.3962 0.7063 0.1829 0.027 Uiso 1 1 calc R
C35 C 0.23391(11) 0.86449(12) 0.14294(6) 0.0207(3) Uani 1 1 d .
H35 H 0.1895 0.8897 0.1741 0.025 Uiso 1 1 calc R
C36 C 0.21594(13) 0.93780(12) 0.09055(7) 0.0254(4) Uani 1 1 d .
H36 H 0.2518 1.0022 0.1033 0.030 Uiso 1 1 calc R
C37 C 0.27048(14) 0.89783(13) 0.03781(7) 0.0313(4) Uani 1 1 d .
H37A H 0.2599 0.9458 0.0049 0.038 Uiso 1 1 calc R
H37B H 0.3536 0.8883 0.0497 0.038 Uiso 1 1 calc R
C38 C 0.21471(14) 0.79980(13) 0.01699(7) 0.0335(4) Uani 1 1 d .
H38 H 0.2502 0.7746 -0.0174 0.040 Uiso 1 1 calc R
C39 C 0.23503(15) 0.72588(13) 0.06815(7) 0.0338(4) Uani 1 1 d .
H39A H 0.3182 0.7160 0.0798 0.041 Uiso 1 1 calc R
H39B H 0.2005 0.6619 0.0553 0.041 Uiso 1 1 calc R
C40 C 0.18081(13) 0.76480(12) 0.12143(7) 0.0282(4) Uani 1 1 d .
H40 H 0.1930 0.7161 0.1545 0.034 Uiso 1 1 calc R
C41 C 0.05174(14) 0.77963(15) 0.10243(8) 0.0399(5) Uani 1 1 d .
H41A H 0.0157 0.7161 0.0897 0.048 Uiso 1 1 calc R
H41B H 0.0160 0.8040 0.1364 0.048 Uiso 1 1 calc R
C42 C 0.03146(13) 0.85370(15) 0.05127(7) 0.0375(4) Uani 1 1 d .
H42 H -0.0526 0.8631 0.0394 0.045 Uiso 1 1 calc R
C43 C 0.08551(15) 0.81455(15) -0.00171(7) 0.0385(4) Uani 1 1 d .
H43A H 0.0495 0.7514 -0.0152 0.046 Uiso 1 1 calc R
H43B H 0.0726 0.8618 -0.0349 0.046 Uiso 1 1 calc R
C44 C 0.08695(13) 0.95219(13) 0.07143(7) 0.0327(4) Uani 1 1 d .
H44A H 0.0512 0.9784 0.1050 0.039 Uiso 1 1 calc R
H44B H 0.0745 1.0001 0.0386 0.039 Uiso 1 1 calc R

loop_
_atom_site_aniso_label
_atom_site_aniso_U_11
_atom_site_aniso_U_22
_atom_site_aniso_U_33
_atom_site_aniso_U_23
_atom_site_aniso_U_13
_atom_site_aniso_U_12
Ti1 0.01790(12) 0.02413(15) 0.01858(13) -0.00012(13) 0.00146(9) 0.00200(13)
N1 0.0253(7) 0.0278(8) 0.0205(7) -0.0021(6) -0.0021(5) 0.0003(6)
N2 0.0228(7) 0.0333(8) 0.0171(6) 0.0018(6) -0.0001(5) -0.0018(6)
C1 0.0238(7) 0.0284(10) 0.0180(7) 0.0038(6) 0.0048(6) 0.0043(7)
C2 0.0257(7) 0.0346(10) 0.0252(8) -0.0005(7) 0.0005(6) 0.0044(8)
C3 0.0234(8) 0.0385(11) 0.0309(9) 0.0053(8) 0.0035(7) 0.0105(8)
C4 0.0292(8) 0.0264(9) 0.0317(9) 0.0077(7) 0.0124(7) 0.0046(7)
C5 0.0264(8) 0.0270(9) 0.0270(9) 0.0045(7) 0.0067(7) -0.0022(7)
C6 0.0221(7) 0.0275(9) 0.0248(8) 0.0064(7) 0.0029(6) 0.0026(7)
C7 0.0336(9) 0.0292(10) 0.0529(11) 0.0053(9) 0.0133(8) 0.0041(8)
C8 0.0254(8) 0.0224(9) 0.0246(8) -0.0022(7) 0.0080(6) 0.0009(7)
C9 0.0307(8) 0.0334(10) 0.0246(8) -0.0004(7) 0.0051(7) -0.0020(7)
C10 0.0523(11) 0.0319(10) 0.0238(9) -0.0001(7) 0.0136(8) -0.0009(9)
C11 0.0473(10) 0.0271(10) 0.0453(11) -0.0016(8) 0.0288(9) -0.0017(8)
C12 0.0278(9) 0.0363(11) 0.0560(12) 0.0019(9) 0.0159(8) -0.0006(8)
C13 0.0249(8) 0.0330(10) 0.0357(9) 0.0021(8) 0.0051(7) -0.0003(7)
C14 0.0651(13) 0.0535(13) 0.0637(14) 0.0048(12) 0.0407(11) -0.0046(12)
C15 0.0250(8) 0.0232(9) 0.0235(8) -0.0042(7) -0.0007(6) 0.0021(7)
C16 0.0277(8) 0.0298(9) 0.0198(8) -0.0042(7) 0.0014(6) 0.0021(7)
C17 0.0236(8) 0.0338(10) 0.0316(9) -0.0099(8) 0.0045(7) 0.0052(7)
C18 0.0244(8) 0.0287(9) 0.0313(9) -0.0068(7) -0.0039(7) 0.0087(7)
C19 0.0287(8) 0.0228(9) 0.0275(9) -0.0035(7) -0.0002(7) 0.0010(7)
C20 0.0228(8) 0.0235(9) 0.0296(9) -0.0037(7) -0.0032(6) 0.0028(7)
C21 0.0253(8) 0.0431(11) 0.0212(8) 0.0049(7) 0.0011(6) 0.0017(7)
C22 0.0306(8) 0.0275(10) 0.0519(11) 0.0126(9) 0.0006(8) -0.0026(8)
C23 0.0400(9) 0.0308(10) 0.0503(11) -0.0162(9) 0.0007(8) -0.0010(9)
C24 0.0354(10) 0.0711(15) 0.0219(9) -0.0073(9) 0.0010(7) -0.0005(10)
C25 0.0280(8) 0.0390(11) 0.0293(9) 0.0146(8) -0.0045(7) -0.0066(8)
C26 0.0306(9) 0.0404(11) 0.0456(11) 0.0147(9) -0.0126(8) -0.0048(8)
C27 0.0238(8) 0.0349(10) 0.0363(10) 0.0050(8) -0.0060(7) -0.0018(7)
C28 0.0246(8) 0.0472(12) 0.0358(10) -0.0015(8) 0.0033(7) -0.0005(8)
C29 0.0389(10) 0.0423(12) 0.0406(11) -0.0051(9) -0.0055(8) -0.0108(9)
C30 0.0239(7) 0.0238(8) 0.0144(7) -0.0002(6) 0.0041(5) 0.0014(7)
C31 0.0267(8) 0.0247(9) 0.0197(8) 0.0029(7) 0.0035(6) -0.0019(7)
C32 0.0212(8) 0.0388(10) 0.0231(9) 0.0016(7) 0.0045(6) -0.0038(7)
C33 0.0236(8) 0.0364(11) 0.0226(8) 0.0016(7) 0.0076(6) 0.0087(7)
C34 0.0268(8) 0.0236(9) 0.0185(7) -0.0011(6) 0.0052(6) 0.0023(7)
C35 0.0214(7) 0.0255(8) 0.0157(7) -0.0029(7) 0.0037(5) -0.0004(7)
C36 0.0276(8) 0.0251(9) 0.0224(8) 0.0019(7) -0.0005(6) 0.0017(7)
C37 0.0314(9) 0.0418(11) 0.0212(8) 0.0084(7) 0.0050(7) 0.0038(8)
C38 0.0392(9) 0.0436(11) 0.0181(8) -0.0062(7) 0.0050(7) 0.0074(8)
C39 0.0436(10) 0.0280(10) 0.0282(9) -0.0084(7) -0.0012(8) -0.0004(8)
C40 0.0326(9) 0.0296(9) 0.0217(8) 0.0017(7) 0.0012(7) -0.0085(7)
C41 0.0309(9) 0.0553(13) 0.0334(10) -0.0058(9) 0.0038(8) -0.0169(9)
C42 0.0229(8) 0.0601(13) 0.0276(9) -0.0065(9) -0.0031(6) 0.0000(9)
C43 0.0416(10) 0.0476(12) 0.0237(9) -0.0084(8) -0.0049(8) 0.0014(9)
C44 0.0310(9) 0.0425(11) 0.0228(9) -0.0020(7) -0.0026(7) 0.0106(8)

loop_
_atom_type_symbol
_atom_type_description
_atom_type_scat_dispersion_real
_atom_type_scat_dispersion_imag
_atom_type_scat_source
C C 0.0033 0.0016 'International Tables Vol C Tables 4.2.6.8 and 6.1.1.4'
H H 0.0000 0.0000 'International Tables Vol C Tables 4.2.6.8 and 6.1.1.4'
N N 0.0061 0.0033 'International Tables Vol C Tables 4.2.6.8 and 6.1.1.4'
Ti Ti 0.2776 0.4457 'International Tables Vol C Tables 4.2.6.8 and 6.1.1.4'

loop_
_geom_angle_atom_site_label_1
_geom_angle_atom_site_label_2
_geom_angle_atom_site_label_3
_geom_angle
N2 Ti1 N1 95.33(6)
N2 Ti1 C32 133.80(5)
N1 Ti1 C32 103.51(6)
N2 Ti1 C18 99.06(6)
N1 Ti1 C18 132.74(6)
C32 Ti1 C18 98.21(6)
N2 Ti1 C33 111.90(6)
N1 Ti1 C33 81.12(5)
C32 Ti1 C33 34.26(6)
C18 Ti1 C33 132.02(6)
N2 Ti1 C17 81.60(6)
N1 Ti1 C17 105.88(6)
C32 Ti1 C17 130.52(6)
C18 Ti1 C17 34.19(6)
C33 Ti1 C17 164.52(6)
N2 Ti1 C19 132.92(6)
N1 Ti1 C19 113.92(5)
C32 Ti1 C19 75.90(6)
C18 Ti1 C19 34.13(5)
C33 Ti1 C19 108.59(6)
C17 Ti1 C19 56.02(6)
N2 Ti1 C31 109.26(5)
N1 Ti1 C31 135.91(6)
C32 Ti1 C31 34.10(5)
C18 Ti1 C31 79.86(6)
C33 Ti1 C31 56.12(5)
C17 Ti1 C31 113.33(6)
C19 Ti1 C31 75.02(5)
N2 Ti1 C16 100.77(5)
N1 Ti1 C16 77.19(5)
C32 Ti1 C16 124.27(6)
C18 Ti1 C16 55.99(5)
C33 Ti1 C16 142.13(5)
C17 Ti1 C16 33.30(5)
C19 Ti1 C16 55.27(6)
C31 Ti1 C16 129.85(5)
N2 Ti1 C34 80.72(5)
N1 Ti1 C34 95.73(5)
C32 Ti1 C34 55.96(6)
C18 Ti1 C34 130.89(5)
C33 Ti1 C34 33.47(5)
C17 Ti1 C34 153.17(5)
C19 Ti1 C34 128.41(6)
C31 Ti1 C34 55.11(5)
C16 Ti1 C34 172.85(5)
N2 Ti1 C15 134.13(6)
N1 Ti1 C15 81.55(5)
C32 Ti1 C15 90.64(6)
C18 Ti1 C15 56.54(5)
C33 Ti1 C15 112.73(5)
C17 Ti1 C15 56.14(5)
C19 Ti1 C15 33.36(5)
C31 Ti1 C15 103.85(5)
C16 Ti1 C15 33.68(5)
C34 Ti1 C15 145.12(5)
N2 Ti1 C30 79.42(5)
N1 Ti1 C30 128.91(5)
C32 Ti1 C30 55.88(5)
C18 Ti1 C30 98.01(5)
C33 Ti1 C30 55.66(5)
C17 Ti1 C30 123.06(5)
C19 Ti1 C30 105.49(5)
C31 Ti1 C30 32.95(5)
C16 Ti1 C30 153.89(5)
C34 Ti1 C30 33.18(5)
C15 Ti1 C30 136.56(5)
C1 N1 Ti1 133.27(10)
C8 N2 Ti1 135.19(10)
N1 C1 C6 121.81(13)
N1 C1 C2 121.46(14)
C6 C1 C2 116.74(14)
C3 C2 C1 121.41(15)
C2 C3 C4 121.49(14)
C3 C4 C5 117.30(15)
C3 C4 C7 120.86(14)
C5 C4 C7 121.84(15)
C6 C5 C4 121.84(15)
C5 C6 C1 121.10(14)
N2 C8 C9 122.43(14)
N2 C8 C13 120.73(14)
C9 C8 C13 116.82(15)
C10 C9 C8 120.64(15)
C11 C10 C9 122.47(16)
C10 C11 C12 117.04(16)
C10 C11 C14 121.43(18)
C12 C11 C14 121.51(17)
C13 C12 C11 121.41(16)
C12 C13 C8 121.60(16)
C19 C15 C16 106.14(13)
C19 C15 C20 127.01(15)
C16 C15 C20 126.82(14)
C19 C15 Ti1 71.80(8)
C16 C15 Ti1 72.45(8)
C20 C15 Ti1 122.04(10)
C17 C16 C15 109.11(14)
C17 C16 Ti1 71.74(9)
C15 C16 Ti1 73.87(9)
C16 C17 C18 107.89(14)
C16 C17 Ti1 74.95(9)
C18 C17 Ti1 71.20(9)
C17 C18 C19 107.79(14)
C17 C18 Ti1 74.60(9)
C19 C18 Ti1 75.42(9)
C15 C19 C18 108.99(15)
C15 C19 Ti1 74.84(9)
C18 C19 Ti1 70.46(9)
C15 C20 C21 114.16(13)
C15 C20 C25 112.32(13)
C21 C20 C25 108.32(12)
C22 C21 C28 108.52(14)
C22 C21 C20 110.32(14)
C28 C21 C20 109.74(13)
C21 C22 C23 110.01(14)
C22 C23 C24 109.76(14)
C22 C23 C29 109.06(15)
C24 C23 C29 109.55(16)
C25 C24 C23 109.73(15)
C24 C25 C26 109.19(14)
C24 C25 C20 110.02(13)
C26 C25 C20 109.30(15)
C27 C26 C25 109.76(13)
C26 C27 C29 110.22(16)
C26 C27 C28 108.71(14)
C29 C27 C28 109.48(14)
C27 C28 C21 109.78(14)
C27 C29 C23 109.00(14)
C31 C30 C34 106.60(12)
C31 C30 C35 125.48(14)
C34 C30 C35 127.87(14)
C31 C30 Ti1 70.63(8)
C34 C30 Ti1 71.41(8)
C35 C30 Ti1 124.88(9)
C30 C31 C32 108.70(14)
C30 C31 Ti1 76.42(8)
C32 C31 Ti1 69.96(9)
C33 C32 C31 108.00(14)
C33 C32 Ti1 74.14(9)
C31 C32 Ti1 75.95(9)
C34 C33 C32 107.89(14)
C34 C33 Ti1 75.89(9)
C32 C33 Ti1 71.60(9)
C33 C34 C30 108.79(14)
C33 C34 Ti1 70.65(8)
C30 C34 Ti1 75.41(8)
C30 C35 C40 113.89(13)
C30 C35 C36 112.25(12)
C40 C35 C36 108.37(11)
C44 C36 C37 109.10(12)
C44 C36 C35 109.03(13)
C37 C36 C35 110.32(13)
C38 C37 C36 110.01(13)
C37 C38 C39 108.69(12)
C37 C38 C43 109.75(14)
C39 C38 C43 109.97(15)
C38 C39 C40 109.58(14)
C41 C40 C39 108.95(13)
C41 C40 C35 108.40(14)
C39 C40 C35 110.98(13)
C42 C41 C40 110.17(14)
C44 C42 C41 109.36(13)
C44 C42 C43 109.45(15)
C41 C42 C43 109.34(16)
C38 C43 C42 109.24(12)
C42 C44 C36 109.75(14)

loop_
_geom_bond_atom_site_label_1
_geom_bond_atom_site_label_2
_geom_bond_distance
Ti1 N2 2.0101(13)
Ti1 N1 2.0127(13)
Ti1 C32 2.3701(16)
Ti1 C18 2.3801(16)
Ti1 C33 2.4028(16)
Ti1 C17 2.4240(16)
Ti1 C19 2.4442(16)
Ti1 C31 2.4474(15)
Ti1 C16 2.4650(15)
Ti1 C34 2.4699(15)
Ti1 C15 2.4835(15)
Ti1 C30 2.5218(13)
N1 C1 1.392(2)
N2 C8 1.399(2)
C1 C6 1.405(2)
C1 C2 1.410(2)
C2 C3 1.390(2)
C3 C4 1.393(2)
C4 C5 1.395(2)
C4 C7 1.515(2)
C5 C6 1.390(2)
C8 C9 1.405(2)
C8 C13 1.407(2)
C9 C10 1.396(2)
C10 C11 1.388(3)
C11 C12 1.395(3)
C11 C14 1.520(3)
C12 C13 1.394(2)
C15 C19 1.415(2)
C15 C16 1.434(2)
C15 C20 1.534(2)
C16 C17 1.402(2)
C17 C18 1.413(2)
C18 C19 1.417(2)
C20 C21 1.541(2)
C20 C25 1.550(2)
C21 C22 1.527(2)
C21 C28 1.540(2)
C22 C23 1.534(2)
C23 C24 1.535(3)
C23 C29 1.537(2)
C24 C25 1.530(3)
C25 C26 1.542(2)
C26 C27 1.531(2)
C27 C29 1.534(3)
C27 C28 1.536(2)
C30 C31 1.411(2)
C30 C34 1.426(2)
C30 C35 1.5206(18)
C31 C32 1.414(2)
C32 C33 1.406(2)
C33 C34 1.404(2)
C35 C40 1.548(2)
C35 C36 1.550(2)
C36 C44 1.537(2)
C36 C37 1.541(2)
C37 C38 1.536(2)
C38 C39 1.536(2)
C38 C43 1.538(2)
C39 C40 1.544(2)
C40 C41 1.538(2)
C41 C42 1.537(3)
C42 C44 1.536(3)
C42 C43 1.538(2)

loop_
_geom_torsion_atom_site_label_1
_geom_torsion_atom_site_label_2
_geom_torsion_atom_site_label_3
_geom_torsion_atom_site_label_4
_geom_torsion
N2 Ti1 N1 C1 66.81(15)
C32 Ti1 N1 C1 -70.69(15)
C18 Ti1 N1 C1 174.35(13)
C33 Ti1 N1 C1 -44.57(14)
C17 Ti1 N1 C1 149.58(14)
C19 Ti1 N1 C1 -151.05(14)
C31 Ti1 N1 C1 -58.10(17)
C16 Ti1 N1 C1 166.68(15)
C34 Ti1 N1 C1 -14.37(15)
C15 Ti1 N1 C1 -159.31(15)
C30 Ti1 N1 C1 -13.88(17)
N1 Ti1 N2 C8 56.31(16)
C32 Ti1 N2 C8 170.80(13)
C18 Ti1 N2 C8 -78.53(15)
C33 Ti1 N2 C8 138.86(14)
C17 Ti1 N2 C8 -49.00(15)
C19 Ti1 N2 C8 -73.69(17)
C31 Ti1 N2 C8 -160.88(14)
C16 Ti1 N2 C8 -21.63(16)
C34 Ti1 N2 C8 151.26(16)
C15 Ti1 N2 C8 -27.08(18)
C30 Ti1 N2 C8 -175.06(16)
Ti1 N1 C1 C6 -34.5(2)
Ti1 N1 C1 C2 146.00(13)
N1 C1 C2 C3 -177.98(15)
C6 C1 C2 C3 2.5(2)
C1 C2 C3 C4 0.7(3)
C2 C3 C4 C5 -2.9(2)
C2 C3 C4 C7 176.94(16)
C3 C4 C5 C6 1.7(2)
C7 C4 C5 C6 -178.08(15)
C4 C5 C6 C1 1.6(2)
N1 C1 C6 C5 176.86(14)
C2 C1 C6 C5 -3.6(2)
Ti1 N2 C8 C9 -23.7(2)
Ti1 N2 C8 C13 158.02(13)
N2 C8 C9 C10 -178.63(15)
C13 C8 C9 C10 -0.3(2)
C8 C9 C10 C11 -0.8(3)
C9 C10 C11 C12 1.1(3)
C9 C10 C11 C14 179.36(18)
C10 C11 C12 C13 -0.3(3)
C14 C11 C12 C13 -178.58(18)
C11 C12 C13 C8 -0.7(3)
N2 C8 C13 C12 179.42(16)
C9 C8 C13 C12 1.0(2)
N2 Ti1 C15 C19 -104.59(11)
N1 Ti1 C15 C19 166.18(10)
C32 Ti1 C15 C19 62.61(10)
C18 Ti1 C15 C19 -36.81(10)
C33 Ti1 C15 C19 89.56(10)
C17 Ti1 C15 C19 -78.18(10)
C31 Ti1 C15 C19 30.84(10)
C16 Ti1 C15 C19 -114.26(13)
C34 Ti1 C15 C19 78.27(12)
C30 Ti1 C15 C19 26.12(12)
N2 Ti1 C15 C16 9.68(12)
N1 Ti1 C15 C16 -79.56(9)
C32 Ti1 C15 C16 176.87(9)
C18 Ti1 C15 C16 77.45(10)
C33 Ti1 C15 C16 -156.17(9)
C17 Ti1 C15 C16 36.09(9)
C19 Ti1 C15 C16 114.26(13)
C31 Ti1 C15 C16 145.10(9)
C34 Ti1 C15 C16 -167.46(9)
C30 Ti1 C15 C16 140.39(9)
N2 Ti1 C15 C20 132.61(12)
N1 Ti1 C15 C20 43.37(12)
C32 Ti1 C15 C20 -60.20(13)
C18 Ti1 C15 C20 -159.62(15)
C33 Ti1 C15 C20 -33.24(14)
C17 Ti1 C15 C20 159.02(15)
C19 Ti1 C15 C20 -122.81(17)
C31 Ti1 C15 C20 -91.97(13)
C16 Ti1 C15 C20 122.93(16)
C34 Ti1 C15 C20 -44.53(17)
C30 Ti1 C15 C20 -96.68(13)
C19 C15 C16 C17 0.81(18)
C20 C15 C16 C17 179.17(15)
Ti1 C15 C16 C17 -63.55(11)
C19 C15 C16 Ti1 64.37(10)
C20 C15 C16 Ti1 -117.28(15)
N2 Ti1 C16 C17 -55.92(11)
N1 Ti1 C16 C17 -149.00(11)
C32 Ti1 C16 C17 113.24(10)
C18 Ti1 C16 C17 37.80(10)
C33 Ti1 C16 C17 154.40(10)
C19 Ti1 C16 C17 79.44(11)
C31 Ti1 C16 C17 70.68(12)
C15 Ti1 C16 C17 117.02(14)
C30 Ti1 C16 C17 31.98(17)
N2 Ti1 C16 C15 -172.95(9)
N1 Ti1 C16 C15 93.98(9)
C32 Ti1 C16 C15 -3.78(11)
C18 Ti1 C16 C15 -79.23(10)
C33 Ti1 C16 C15 37.37(14)
C17 Ti1 C16 C15 -117.02(14)
C19 Ti1 C16 C15 -37.59(8)
C31 Ti1 C16 C15 -46.35(11)
C30 Ti1 C16 C15 -85.04(14)
C15 C16 C17 C18 0.85(18)
Ti1 C16 C17 C18 -64.06(11)
C15 C16 C17 Ti1 64.91(11)
N2 Ti1 C17 C16 124.66(11)
N1 Ti1 C17 C16 31.48(11)
C32 Ti1 C17 C16 -92.76(11)
C18 Ti1 C17 C16 -115.31(14)
C33 Ti1 C17 C16 -83.7(2)
C19 Ti1 C17 C16 -76.98(10)
C31 Ti1 C17 C16 -127.91(10)
C34 Ti1 C17 C16 173.91(12)
C15 Ti1 C17 C16 -36.51(9)
C30 Ti1 C17 C16 -163.85(9)
N2 Ti1 C17 C18 -120.02(9)
N1 Ti1 C17 C18 146.79(9)
C32 Ti1 C17 C18 22.55(12)
C33 Ti1 C17 C18 31.6(2)
C19 Ti1 C17 C18 38.34(9)
C31 Ti1 C17 C18 -12.60(10)
C16 Ti1 C17 C18 115.31(14)
C34 Ti1 C17 C18 -70.78(16)
C15 Ti1 C17 C18 78.81(10)
C30 Ti1 C17 C18 -48.54(11)
C16 C17 C18 C19 -2.20(19)
Ti1 C17 C18 C19 -68.74(11)
C16 C17 C18 Ti1 66.54(11)
N2 Ti1 C18 C17 60.16(9)
N1 Ti1 C18 C17 -45.82(12)
C32 Ti1 C18 C17 -162.87(9)
C33 Ti1 C18 C17 -169.15(8)
C19 Ti1 C18 C17 -113.52(13)
C31 Ti1 C18 C17 168.26(9)
C16 Ti1 C18 C17 -36.78(9)
C34 Ti1 C18 C17 145.69(9)
C15 Ti1 C18 C17 -77.56(10)
C30 Ti1 C18 C17 140.64(9)
N2 Ti1 C18 C19 173.68(10)
N1 Ti1 C18 C19 67.70(12)
C32 Ti1 C18 C19 -49.34(10)
C33 Ti1 C18 C19 -55.63(12)
C17 Ti1 C18 C19 113.52(13)
C31 Ti1 C18 C19 -78.21(10)
C16 Ti1 C18 C19 76.74(10)
C34 Ti1 C18 C19 -100.79(10)
C15 Ti1 C18 C19 35.97(9)
C30 Ti1 C18 C19 -105.84(10)
C16 C15 C19 C18 -2.18(18)
C20 C15 C19 C18 179.47(15)
Ti1 C15 C19 C18 62.63(11)
C16 C15 C19 Ti1 -64.81(11)
C20 C15 C19 Ti1 116.84(16)
C17 C18 C19 C15 2.74(19)
Ti1 C18 C19 C15 -65.44(11)
C17 C18 C19 Ti1 68.19(11)
N2 Ti1 C19 C15 108.46(10)
N1 Ti1 C19 C15 -14.98(11)
C32 Ti1 C19 C15 -113.74(10)
C18 Ti1 C19 C15 117.00(14)
C33 Ti1 C19 C15 -103.32(10)
C17 Ti1 C19 C15 78.58(10)
C31 Ti1 C19 C15 -148.98(10)
C16 Ti1 C19 C15 37.97(9)
C34 Ti1 C19 C15 -134.39(9)
C30 Ti1 C19 C15 -161.69(9)
N2 Ti1 C19 C18 -8.54(13)
N1 Ti1 C19 C18 -131.98(10)
C32 Ti1 C19 C18 129.27(10)
C33 Ti1 C19 C18 139.69(10)
C17 Ti1 C19 C18 -38.42(9)
C31 Ti1 C19 C18 94.02(10)
C16 Ti1 C19 C18 -79.03(11)
C34 Ti1 C19 C18 108.61(10)
C15 Ti1 C19 C18 -117.00(14)
C30 Ti1 C19 C18 81.31(10)
C19 C15 C20 C21 18.8(2)
C16 C15 C20 C21 -159.22(15)
Ti1 C15 C20 C21 109.40(14)
C19 C15 C20 C25 142.62(16)
C16 C15 C20 C25 -35.4(2)
Ti1 C15 C20 C25 -126.79(12)
C15 C20 C21 C22 66.42(17)
C25 C20 C21 C22 -59.51(16)
C15 C20 C21 C28 -174.05(14)
C25 C20 C21 C28 60.02(17)
C28 C21 C22 C23 -60.58(18)
C20 C21 C22 C23 59.68(16)
C21 C22 C23 C24 -58.77(18)
C21 C22 C23 C29 61.25(19)
C22 C23 C24 C25 59.00(18)
C29 C23 C24 C25 -60.72(18)
C23 C24 C25 C26 59.94(18)
C23 C24 C25 C20 -60.01(17)
C15 C20 C25 C24 -67.28(17)
C21 C20 C25 C24 59.73(17)
C15 C20 C25 C26 172.84(14)
C21 C20 C25 C26 -60.16(17)
C24 C25 C26 C27 -59.2(2)
C20 C25 C26 C27 61.23(19)
C25 C26 C27 C29 59.35(19)
C25 C26 C27 C28 -60.6(2)
C26 C27 C28 C21 60.24(19)
C29 C27 C28 C21 -60.22(19)
C22 C21 C28 C27 59.93(19)
C20 C21 C28 C27 -60.69(19)
C26 C27 C29 C23 -59.45(19)
C28 C27 C29 C23 60.08(19)
C22 C23 C29 C27 -60.3(2)
C24 C23 C29 C27 59.83(19)
N2 Ti1 C30 C31 154.84(10)
N1 Ti1 C30 C31 -116.85(10)
C32 Ti1 C30 C31 -37.47(9)
C18 Ti1 C30 C31 57.05(9)
C33 Ti1 C30 C31 -79.21(10)
C17 Ti1 C30 C31 82.22(10)
C19 Ti1 C30 C31 22.99(10)
C16 Ti1 C30 C31 61.92(14)
C34 Ti1 C30 C31 -115.96(12)
C15 Ti1 C30 C31 8.44(12)
N2 Ti1 C30 C34 -89.20(9)
N1 Ti1 C30 C34 -0.89(11)
C32 Ti1 C30 C34 78.49(10)
C18 Ti1 C30 C34 173.01(9)
C33 Ti1 C30 C34 36.75(9)
C17 Ti1 C30 C34 -161.82(9)
C19 Ti1 C30 C34 138.96(9)
C31 Ti1 C30 C34 115.96(12)
C16 Ti1 C30 C34 177.88(11)
C15 Ti1 C30 C34 124.40(10)
N2 Ti1 C30 C35 34.51(13)
N1 Ti1 C30 C35 122.83(13)
C32 Ti1 C30 C35 -157.79(15)
C18 Ti1 C30 C35 -63.27(14)
C33 Ti1 C30 C35 160.47(15)
C17 Ti1 C30 C35 -38.10(15)
C19 Ti1 C30 C35 -97.33(13)
C31 Ti1 C30 C35 -120.32(17)
C16 Ti1 C30 C35 -58.40(19)
C34 Ti1 C30 C35 123.72(17)
C15 Ti1 C30 C35 -111.88(13)
C34 C30 C31 C32 0.22(16)
C35 C30 C31 C32 -177.41(13)
Ti1 C30 C31 C32 63.00(11)
C34 C30 C31 Ti1 -62.78(10)
C35 C30 C31 Ti1 119.59(13)
N2 Ti1 C31 C30 -26.28(10)
N1 Ti1 C31 C30 93.85(10)
C32 Ti1 C31 C30 116.06(14)
C18 Ti1 C31 C30 -122.42(9)
C33 Ti1 C31 C30 77.68(9)
C17 Ti1 C31 C30 -115.27(9)
C19 Ti1 C31 C30 -157.06(10)
C16 Ti1 C31 C30 -149.62(8)
C34 Ti1 C31 C30 36.86(8)
C15 Ti1 C31 C30 -174.03(9)
N2 Ti1 C31 C32 -142.34(10)
N1 Ti1 C31 C32 -22.21(13)
C18 Ti1 C31 C32 121.52(10)
C33 Ti1 C31 C32 -38.38(10)
C17 Ti1 C31 C32 128.68(10)
C19 Ti1 C31 C32 86.88(10)
C16 Ti1 C31 C32 94.32(11)
C34 Ti1 C31 C32 -79.20(10)
C15 Ti1 C31 C32 69.91(10)
C30 Ti1 C31 C32 -116.06(14)
C30 C31 C32 C33 0.61(18)
Ti1 C31 C32 C33 67.82(11)
C30 C31 C32 Ti1 -67.21(11)
N2 Ti1 C32 C33 -60.68(12)
N1 Ti1 C32 C33 50.59(10)
C18 Ti1 C32 C33 -171.69(9)
C17 Ti1 C32 C33 175.73(8)
C19 Ti1 C32 C33 162.28(10)
C31 Ti1 C32 C33 -113.72(14)
C16 Ti1 C32 C33 134.15(9)
C34 Ti1 C32 C33 -37.21(9)
C15 Ti1 C32 C33 132.05(9)
C30 Ti1 C32 C33 -77.54(10)
N2 Ti1 C32 C31 53.04(13)
N1 Ti1 C32 C31 164.31(10)
C18 Ti1 C32 C31 -57.97(10)
C33 Ti1 C32 C31 113.72(14)
C17 Ti1 C32 C31 -70.55(11)
C19 Ti1 C32 C31 -84.00(10)
C16 Ti1 C32 C31 -112.13(10)
C34 Ti1 C32 C31 76.51(10)
C15 Ti1 C32 C31 -114.23(10)
C30 Ti1 C32 C31 36.18(9)
C31 C32 C33 C34 -1.22(18)
Ti1 C32 C33 C34 67.82(11)
C31 C32 C33 Ti1 -69.04(11)
N2 Ti1 C33 C34 22.62(11)
N1 Ti1 C33 C34 114.82(10)
C32 Ti1 C33 C34 -114.68(13)
C18 Ti1 C33 C34 -103.58(11)
C17 Ti1 C33 C34 -126.92(19)
C19 Ti1 C33 C34 -132.82(9)
C31 Ti1 C33 C34 -76.49(9)
C16 Ti1 C33 C34 170.31(10)
C15 Ti1 C33 C34 -168.29(9)
C30 Ti1 C33 C34 -36.43(9)
N2 Ti1 C33 C32 137.29(9)
N1 Ti1 C33 C32 -130.51(10)
C18 Ti1 C33 C32 11.10(12)
C17 Ti1 C33 C32 -12.2(2)
C19 Ti1 C33 C32 -18.15(10)
C31 Ti1 C33 C32 38.18(9)
C16 Ti1 C33 C32 -75.02(13)
C34 Ti1 C33 C32 114.68(13)
C15 Ti1 C33 C32 -53.61(10)
C30 Ti1 C33 C32 78.25(10)
C32 C33 C34 C30 1.36(17)
Ti1 C33 C34 C30 66.32(10)
C32 C33 C34 Ti1 -64.96(11)
C31 C30 C34 C33 -0.98(16)
C35 C30 C34 C33 176.58(13)
Ti1 C30 C34 C33 -63.24(10)
C31 C30 C34 Ti1 62.26(10)
C35 C30 C34 Ti1 -120.19(14)
N2 Ti1 C34 C33 -158.81(10)
N1 Ti1 C34 C33 -64.32(10)
C32 Ti1 C34 C33 38.13(9)
C18 Ti1 C34 C33 107.21(10)
C17 Ti1 C34 C33 151.79(13)
C19 Ti1 C34 C33 62.52(11)
C31 Ti1 C34 C33 79.77(10)
C15 Ti1 C34 C33 19.11(14)
C30 Ti1 C34 C33 116.37(14)
N2 Ti1 C34 C30 84.82(9)
N1 Ti1 C34 C30 179.30(9)
C32 Ti1 C34 C30 -78.25(10)
C18 Ti1 C34 C30 -9.17(12)
C33 Ti1 C34 C30 -116.37(14)
C17 Ti1 C34 C30 35.42(17)
C19 Ti1 C34 C30 -53.86(10)
C31 Ti1 C34 C30 -36.60(8)
C15 Ti1 C34 C30 -97.26(11)
C31 C30 C35 C40 167.14(14)
C34 C30 C35 C40 -10.0(2)
Ti1 C30 C35 C40 -102.85(14)
C31 C30 C35 C36 43.52(19)
C34 C30 C35 C36 -133.60(15)
Ti1 C30 C35 C36 133.54(11)
C30 C35 C36 C44 -171.43(13)
C40 C35 C36 C44 61.92(16)
C30 C35 C36 C37 68.78(16)
C40 C35 C36 C37 -57.87(16)
C44 C36 C37 C38 -59.25(17)
C35 C36 C37 C38 60.49(16)
C36 C37 C38 C39 -60.86(17)
C36 C37 C38 C43 59.44(16)
C37 C38 C39 C40 60.18(17)
C43 C38 C39 C40 -59.98(17)
C38 C39 C40 C41 59.37(18)
C38 C39 C40 C35 -59.91(16)
C30 C35 C40 C41 172.57(12)
C36 C35 C40 C41 -61.74(16)
C30 C35 C40 C39 -67.82(16)
C36 C35 C40 C39 57.87(16)
C39 C40 C41 C42 -59.81(19)
C35 C40 C41 C42 61.07(18)
C40 C41 C42 C44 -59.59(19)
C40 C41 C42 C43 60.23(18)
C37 C38 C43 C42 -59.57(19)
C39 C38 C43 C42 59.95(19)
C44 C42 C43 C38 60.12(19)
C41 C42 C43 C38 -59.64(19)
C41 C42 C44 C36 59.12(18)
C43 C42 C44 C36 -60.64(17)
C37 C36 C44 C42 59.83(17)
C35 C36 C44 C42 -60.71(17)
